data_2213122
loop_
_publ_author_name
'Wang, Li-Hua'
'Li, Li-Zhong'

_publ_section_title Dibromido{2,4-dichloro-6-[3-(dimethylammonio)propyliminomethyl]phenolato}zinc(II)
_journal_coeditor_code BH2090
_journal_issue 5
_journal_name_full 'Acta Crystallographica Section E'
_journal_page_first m1217
_journal_page_last m1219
_journal_paper_doi 10.1107/S1600536807014201
_journal_volume 63
_journal_year 2007
_chemical_formula_iupac '[Zn Br2 (C12 H16 Cl2 N2 O)]'
_chemical_formula_moiety 'C12 H16 Br2 Cl2 N2 O Zn'
_chemical_formula_sum 'C12 H16 Br2 Cl2 N2 O Zn'
_chemical_formula_weight 500.36
_chemical_name_systematic
;
Dibromido{2,4-dichloro-6-[3-
(dimethylammonio)propyliminomethyl]phenolato}zinc(II)
;
_space_group_IT_number 61
_symmetry_cell_setting orthorhombic
_symmetry_space_group_name_Hall '-P 2ac 2ab'
_symmetry_space_group_name_H-M 'P b c a'
_atom_sites_solution_hydrogens geom
_atom_sites_solution_primary direct
_atom_sites_solution_secondary difmap
_audit_creation_method SHELXL97
_cell_angle_alpha 90.00
_cell_angle_beta 90.00
_cell_angle_gamma 90.00
_cell_formula_units_Z 8
_cell_length_a 8.2350(10)
_cell_length_b 14.573(2)
_cell_length_c 29.099(3)
_cell_measurement_reflns_used 4408
_cell_measurement_temperature 298(2)
_cell_measurement_theta_max 24.9
_cell_measurement_theta_min 2.7
_cell_volume 3492.1(7)
_computing_cell_refinement 'SAINT (Bruker, 1998)'
_computing_data_collection 'SMART (Bruker, 1998)'
_computing_data_reduction SAINT
_computing_molecular_graphics 'SHELXTL (Bruker, 1998)'
_computing_publication_material SHELXTL
_computing_structure_refinement 'SHELXL97 (Sheldrick, 1997)'
_computing_structure_solution 'SHELXS97 (Sheldrick, 1997)'
_diffrn_ambient_temperature 298(2)
_diffrn_measured_fraction_theta_full 0.999
_diffrn_measured_fraction_theta_max 0.999
_diffrn_measurement_device_type 'Bruker SMART CCD area-detector'
_diffrn_measurement_method \w
_diffrn_radiation_monochromator graphite
_diffrn_radiation_source 'fine-focus sealed tube'
_diffrn_radiation_type MoK\a
_diffrn_radiation_wavelength 0.71073
_diffrn_reflns_av_R_equivalents 0.0685
_diffrn_reflns_av_sigmaI/netI 0.0487
_diffrn_reflns_limit_h_max 10
_diffrn_reflns_limit_h_min -10
_diffrn_reflns_limit_k_max 18
_diffrn_reflns_limit_k_min -18
_diffrn_reflns_limit_l_max 37
_diffrn_reflns_limit_l_min -37
_diffrn_reflns_number 27938
_diffrn_reflns_theta_full 27.50
_diffrn_reflns_theta_max 27.50
_diffrn_reflns_theta_min 1.40
_diffrn_standards_decay_% 0
_diffrn_standards_interval_count 0
_diffrn_standards_interval_time 0
_diffrn_standards_number 0
_exptl_absorpt_coefficient_mu 6.285
_exptl_absorpt_correction_T_max 0.268
_exptl_absorpt_correction_T_min 0.222
_exptl_absorpt_correction_type multi-scan
_exptl_absorpt_process_details '(SADABS; Sheldrick, 1996)'
_exptl_crystal_colour colourless
_exptl_crystal_density_diffrn 1.903
_exptl_crystal_density_method 'not measured'
_exptl_crystal_description block
_exptl_crystal_F_000 1952
_exptl_crystal_size_max 0.26
_exptl_crystal_size_mid 0.22
_exptl_crystal_size_min 0.21
_refine_diff_density_max 1.639
_refine_diff_density_min -1.606
_refine_ls_extinction_method none
_refine_ls_goodness_of_fit_ref 1.037
_refine_ls_hydrogen_treatment mixed
_refine_ls_matrix_type full
_refine_ls_number_parameters 186
_refine_ls_number_reflns 4017
_refine_ls_number_restraints 1
_refine_ls_restrained_S_all 1.037
_refine_ls_R_factor_all 0.0871
_refine_ls_R_factor_gt 0.0503
_refine_ls_shift/su_max 0.000
_refine_ls_shift/su_mean 0.000
_refine_ls_structure_factor_coef Fsqd
_refine_ls_weighting_details 'calc w=1/[\s^2^(Fo^2^)+(0.0315P)^2^+13.4509P] where P=(Fo^2^+2Fc^2^)/3'
_refine_ls_weighting_scheme calc
_refine_ls_wR_factor_gt 0.0978
_refine_ls_wR_factor_ref 0.1114
_reflns_number_gt 2737
_reflns_number_total 4017
_reflns_threshold_expression I>2\s(I)
_cod_data_source_file bh2090.cif
_cod_data_source_block I
_cod_database_code 2213122
_cod_database_fobs_code 2213122

loop_
_symmetry_equiv_pos_as_xyz
'x, y, z'
'-x+1/2, -y, z+1/2'
'-x, y+1/2, -z+1/2'
'x+1/2, -y+1/2, -z'
'-x, -y, -z'
'x-1/2, y, -z-1/2'
'x, -y-1/2, z-1/2'
'-x-1/2, y-1/2, z'

loop_
_atom_site_type_symbol
_atom_site_label
_atom_site_fract_x
_atom_site_fract_y
_atom_site_fract_z
_atom_site_U_iso_or_equiv
_atom_site_adp_type
_atom_site_calc_flag
_atom_site_refinement_flags
_atom_site_occupancy
Zn Zn1 0.16743(8) 1.11515(4) 0.09309(2) 0.03831(17) Uani d . 1
Br Br1 0.42794(8) 1.15773(5) 0.06616(3) 0.0671(2) Uani d . 1
Br Br2 -0.03690(7) 1.13273(4) 0.03645(2) 0.04781(17) Uani d . 1
Cl Cl1 0.0340(2) 1.31068(10) 0.22081(6) 0.0643(5) Uani d . 1
Cl Cl2 0.2263(3) 1.04558(15) 0.33632(6) 0.0826(6) Uani d . 1
O O1 0.1042(5) 1.1771(2) 0.14946(13) 0.0492(10) Uani d . 1
N N1 0.1687(5) 0.9885(3) 0.12102(15) 0.0358(10) Uani d . 1
N N2 0.6156(6) 0.8493(4) 0.0728(2) 0.0534(14) Uani d D 1
C C1 0.1667(7) 1.0502(3) 0.19920(19) 0.0386(12) Uani d . 1
C C2 0.1254(7) 1.1433(4) 0.19005(18) 0.0386(12) Uani d . 1
C C3 0.1008(7) 1.1986(4) 0.22938(19) 0.0414(13) Uani d . 1
C C4 0.1296(8) 1.1701(4) 0.2733(2) 0.0525(16) Uani d . 1
H H4 0.1154 1.2098 0.2980 0.063 Uiso calc R 1
C C5 0.1805(8) 1.0802(4) 0.28035(19) 0.0495(15) Uani d . 1
C C6 0.1937(7) 1.0215(4) 0.2447(2) 0.0485(15) Uani d . 1
H H6 0.2213 0.9607 0.2504 0.058 Uiso calc R 1
C C7 0.1715(6) 0.9788(3) 0.16451(19) 0.0379(12) Uani d . 1
H H7 0.1772 0.9188 0.1753 0.045 Uiso calc R 1
C C8 0.1665(6) 0.9059(3) 0.0923(2) 0.0401(13) Uani d . 1
H H8A 0.0761 0.9096 0.0710 0.048 Uiso calc R 1
H H8B 0.1500 0.8525 0.1116 0.048 Uiso calc R 1
C C9 0.3235(6) 0.8945(4) 0.06537(18) 0.0381(12) Uani d . 1
H H9A 0.3120 0.8445 0.0436 0.046 Uiso calc R 1
H H9B 0.3461 0.9501 0.0482 0.046 Uiso calc R 1
C C10 0.4615(6) 0.8747(4) 0.09733(18) 0.0355(12) Uani d . 1
H H10A 0.4308 0.8248 0.1176 0.043 Uiso calc R 1
H H10B 0.4814 0.9284 0.1162 0.043 Uiso calc R 1
C C11 0.7339(8) 0.8086(5) 0.1053(3) 0.080(2) Uani d . 1
H H11A 0.8274 0.7876 0.0886 0.120 Uiso calc R 1
H H11B 0.6846 0.7577 0.1209 0.120 Uiso calc R 1
H H11C 0.7665 0.8540 0.1273 0.120 Uiso calc R 1
C C12 0.6874(9) 0.9289(6) 0.0478(2) 0.077(2) Uani d . 1
H H12A 0.7210 0.9747 0.0696 0.116 Uiso calc R 1
H H12B 0.6078 0.9546 0.0275 0.116 Uiso calc R 1
H H12C 0.7797 0.9088 0.0304 0.116 Uiso calc R 1
H H2 0.591(8) 0.803(3) 0.0533(19) 0.080 Uiso d D 1

loop_
_atom_site_aniso_label
_atom_site_aniso_U_11
_atom_site_aniso_U_22
_atom_site_aniso_U_33
_atom_site_aniso_U_12
_atom_site_aniso_U_13
_atom_site_aniso_U_23
Zn1 0.0459(4) 0.0301(3) 0.0390(3) 0.0054(3) -0.0046(3) -0.0011(3)
Br1 0.0467(4) 0.0446(4) 0.1100(6) -0.0110(3) -0.0004(4) -0.0054(4)
Br2 0.0490(3) 0.0480(3) 0.0464(3) 0.0074(3) -0.0128(3) -0.0077(3)
Cl1 0.0966(14) 0.0358(8) 0.0603(10) 0.0096(8) 0.0072(10) -0.0094(7)
Cl2 0.1192(17) 0.0912(14) 0.0375(9) -0.0053(13) 0.0030(10) 0.0185(9)
O1 0.078(3) 0.034(2) 0.035(2) 0.017(2) -0.006(2) -0.0012(17)
N1 0.040(2) 0.025(2) 0.042(3) 0.0051(19) -0.002(2) -0.0041(18)
N2 0.035(3) 0.050(3) 0.075(4) 0.000(2) -0.001(3) -0.030(3)
C1 0.041(3) 0.034(3) 0.041(3) 0.002(2) 0.000(3) 0.003(2)
C2 0.042(3) 0.034(3) 0.040(3) 0.001(2) -0.003(3) -0.003(2)
C3 0.047(3) 0.035(3) 0.043(3) -0.003(3) 0.002(3) -0.004(2)
C4 0.068(4) 0.050(4) 0.039(3) -0.010(3) 0.009(3) -0.010(3)
C5 0.061(4) 0.054(4) 0.034(3) -0.009(3) 0.007(3) 0.007(3)
C6 0.057(4) 0.039(3) 0.049(3) -0.002(3) 0.007(3) 0.007(3)
C7 0.039(3) 0.026(3) 0.049(3) 0.005(2) 0.002(3) 0.003(2)
C8 0.035(3) 0.033(3) 0.053(3) 0.000(2) -0.009(3) -0.008(2)
C9 0.041(3) 0.032(3) 0.041(3) 0.001(2) -0.003(3) -0.005(2)
C10 0.029(3) 0.034(3) 0.044(3) 0.001(2) 0.004(2) 0.000(2)
C11 0.040(4) 0.056(4) 0.143(7) 0.011(3) -0.014(5) -0.010(5)
C12 0.062(5) 0.115(7) 0.054(4) -0.015(5) 0.020(4) -0.004(4)

loop_
_atom_type_symbol
_atom_type_description
_atom_type_scat_dispersion_real
_atom_type_scat_dispersion_imag
_atom_type_scat_source
C C 0.0033 0.0016 'International Tables Vol C Tables 4.2.6.8 and 6.1.1.4'
H H 0.0000 0.0000 'International Tables Vol C Tables 4.2.6.8 and 6.1.1.4'
N N 0.0061 0.0033 'International Tables Vol C Tables 4.2.6.8 and 6.1.1.4'
O O 0.0106 0.0060 'International Tables Vol C Tables 4.2.6.8 and 6.1.1.4'
Cl Cl 0.1484 0.1585 'International Tables Vol C Tables 4.2.6.8 and 6.1.1.4'
Zn Zn 0.2839 1.4301 'International Tables Vol C Tables 4.2.6.8 and 6.1.1.4'
Br Br -0.2901 2.4595 'International Tables Vol C Tables 4.2.6.8 and 6.1.1.4'

loop_
_geom_angle_atom_site_label_1
_geom_angle_atom_site_label_2
_geom_angle_atom_site_label_3
_geom_angle
_geom_angle_publ_flag
O1 Zn1 N1 94.94(17) y
O1 Zn1 Br1 113.62(14) y
N1 Zn1 Br1 111.64(13) y
O1 Zn1 Br2 110.28(12) y
N1 Zn1 Br2 112.53(13) y
Br1 Zn1 Br2 112.64(4) y
C2 O1 Zn1 124.0(3) ?
C7 N1 C8 118.4(4) ?
C7 N1 Zn1 120.2(4) ?
C8 N1 Zn1 121.4(3) ?
C11 N2 C12 111.2(5) ?
C11 N2 C10 110.6(5) ?
C12 N2 C10 112.0(5) ?
C11 N2 H2 104(5) ?
C12 N2 H2 111(5) ?
C10 N2 H2 107(5) ?
C6 C1 C2 119.8(5) ?
C6 C1 C7 116.0(5) ?
C2 C1 C7 124.1(5) ?
O1 C2 C3 120.3(5) ?
O1 C2 C1 124.5(5) ?
C3 C2 C1 115.2(5) ?
C4 C3 C2 124.0(5) ?
C4 C3 Cl1 118.3(4) ?
C2 C3 Cl1 117.6(4) ?
C3 C4 C5 118.5(5) ?
C3 C4 H4 120.7 ?
C5 C4 H4 120.7 ?
C6 C5 C4 120.6(5) ?
C6 C5 Cl2 121.1(5) ?
C4 C5 Cl2 118.3(5) ?
C5 C6 C1 121.5(5) ?
C5 C6 H6 119.2 ?
C1 C6 H6 119.2 ?
N1 C7 C1 127.7(5) ?
N1 C7 H7 116.2 ?
C1 C7 H7 116.2 ?
N1 C8 C9 111.9(4) ?
N1 C8 H8A 109.2 ?
C9 C8 H8A 109.2 ?
N1 C8 H8B 109.2 ?
C9 C8 H8B 109.2 ?
H8A C8 H8B 107.9 ?
C10 C9 C8 110.3(4) ?
C10 C9 H9A 109.6 ?
C8 C9 H9A 109.6 ?
C10 C9 H9B 109.6 ?
C8 C9 H9B 109.6 ?
H9A C9 H9B 108.1 ?
C9 C10 N2 113.2(4) ?
C9 C10 H10A 108.9 ?
N2 C10 H10A 108.9 ?
C9 C10 H10B 108.9 ?
N2 C10 H10B 108.9 ?
H10A C10 H10B 107.8 ?
N2 C11 H11A 109.5 ?
N2 C11 H11B 109.5 ?
H11A C11 H11B 109.5 ?
N2 C11 H11C 109.5 ?
H11A C11 H11C 109.5 ?
H11B C11 H11C 109.5 ?
N2 C12 H12A 109.5 ?
N2 C12 H12B 109.5 ?
H12A C12 H12B 109.5 ?
N2 C12 H12C 109.5 ?
H12A C12 H12C 109.5 ?
H12B C12 H12C 109.5 ?

loop_
_geom_bond_atom_site_label_1
_geom_bond_atom_site_label_2
_geom_bond_distance
_geom_bond_publ_flag
Zn1 O1 1.943(4) y
Zn1 N1 2.016(4) y
Zn1 Br1 2.3668(10) y
Zn1 Br2 2.3694(9) y
Cl1 C3 1.742(6) ?
Cl2 C5 1.746(6) ?
O1 C2 1.291(6) ?
N1 C7 1.274(6) ?
N1 C8 1.466(6) ?
N2 C11 1.481(9) ?
N2 C12 1.491(9) ?
N2 C10 1.502(7) ?
N2 H2 0.91(5) ?
C1 C6 1.407(8) ?
C1 C2 1.424(7) ?
C1 C7 1.450(7) ?
C2 C3 1.414(7) ?
C3 C4 1.365(8) ?
C4 C5 1.390(9) ?
C4 H4 0.9300 ?
C5 C6 1.348(8) ?
C6 H6 0.9300 ?
C7 H7 0.9300 ?
C8 C9 1.521(7) ?
C8 H8A 0.9700 ?
C8 H8B 0.9700 ?
C9 C10 1.496(7) ?
C9 H9A 0.9700 ?
C9 H9B 0.9700 ?
C10 H10A 0.9700 ?
C10 H10B 0.9700 ?
C11 H11A 0.9600 ?
C11 H11B 0.9600 ?
C11 H11C 0.9600 ?
C12 H12A 0.9600 ?
C12 H12B 0.9600 ?
C12 H12C 0.9600 ?

loop_
_geom_hbond_atom_site_label_D
_geom_hbond_atom_site_label_H
_geom_hbond_atom_site_label_A
_geom_hbond_site_symmetry_A
_geom_hbond_distance_DH
_geom_hbond_distance_HA
_geom_hbond_distance_DA
_geom_hbond_angle_DHA
_geom_hbond_publ_flag
N2 H2 Br2 8_655 0.91(5) 2.57(4) 3.391(5) 151(6) y
C10 H10A O1 8_655 0.970 2.360 3.300(5) 163 y
C11 H11A Br1 8_755 0.960 2.840 3.726(5) 154 y
